data_7056752
loop_
_publ_author_name
'Soares, Maria I.L.'
'Manaia Nunes, Cl\'audio'
'Gomes, Clara S. B.'
'Pinho e Melo, Teresa M. V. D.'
'Fausto, Rui'

_publ_section_title
;
 Conformational Behaviour, Photochemistry and Flash Vacuum Pyrolysis of a
 2-(1H-Tetrazol-1-yl)thiophene
;
_journal_name_full 'New Journal of Chemistry'
_journal_paper_doi 10.1039/C7NJ02775C
_journal_year 2017
_chemical_formula_moiety 'C7 H6 N2 O2 S'
_chemical_formula_sum 'C7 H6 N2 O2 S'
_chemical_formula_weight 182.20
_chemical_name_systematic 2-methoxythieno[2,3-d]pyrimidin-4(3H)-one
_space_group_crystal_system monoclinic
_space_group_IT_number 14
_space_group_name_Hall '-P 2ybc'
_space_group_name_H-M_alt 'P 1 21/c 1'
_symmetry_cell_setting monoclinic
_symmetry_Int_Tables_number 14
_symmetry_space_group_name_Hall '-P 2ybc'
_symmetry_space_group_name_H-M 'P 1 21/c 1'
_atom_sites_solution_hydrogens mixed
_audit_creation_method SHELXL-2014/7
_audit_update_record
;
2017-07-27 deposited with the CCDC.
2017-11-15 downloaded from the CCDC.
;
_cell_angle_alpha 90
_cell_angle_beta 91.66(2)
_cell_angle_gamma 90
_cell_formula_units_Z 4
_cell_length_a 8.454(4)
_cell_length_b 12.125(6)
_cell_length_c 7.206(3)
_cell_measurement_reflns_used 483
_cell_measurement_temperature 150(2)
_cell_measurement_theta_max 24.70
_cell_measurement_theta_min 2.94
_cell_volume 738.3(6)
_computing_cell_refinement 'Bruker SAINT'
_computing_data_collection 'Bruker APEX2'
_computing_data_reduction 'Bruker SAINT'
_computing_molecular_graphics ORTEP
_computing_publication_material enCIFer
_computing_structure_refinement 'SHELXL-2014/7 (Sheldrick, 2014)'
_computing_structure_solution SIR2014
_diffrn_ambient_temperature 150(2)
_diffrn_measured_fraction_theta_full 0.990
_diffrn_measured_fraction_theta_max 0.984
_diffrn_measurement_device_type 'Bruker APEX-II CCD'
_diffrn_measurement_method '\f and \w scans'
_diffrn_radiation_probe x-ray
_diffrn_radiation_type MoK\a
_diffrn_radiation_wavelength 0.71073
_diffrn_reflns_av_R_equivalents 0.0492
_diffrn_reflns_av_unetI/netI 0.0948
_diffrn_reflns_Laue_measured_fraction_full 0.990
_diffrn_reflns_Laue_measured_fraction_max 0.984
_diffrn_reflns_limit_h_max 10
_diffrn_reflns_limit_h_min -6
_diffrn_reflns_limit_k_max 14
_diffrn_reflns_limit_k_min -8
_diffrn_reflns_limit_l_max 8
_diffrn_reflns_limit_l_min -7
_diffrn_reflns_number 2802
_diffrn_reflns_point_group_measured_fraction_full 0.990
_diffrn_reflns_point_group_measured_fraction_max 0.984
_diffrn_reflns_theta_full 25.242
_diffrn_reflns_theta_max 25.772
_diffrn_reflns_theta_min 3.290
_diffrn_source 'sealed tube'
_exptl_absorpt_coefficient_mu 0.390
_exptl_absorpt_correction_T_max 0.969
_exptl_absorpt_correction_T_min 0.926
_exptl_absorpt_correction_type multi-scan
_exptl_absorpt_process_details 'SADABS (Sheldrick, 1996)'
_exptl_crystal_colour colourless
_exptl_crystal_density_diffrn 1.639
_exptl_crystal_description plate
_exptl_crystal_F_000 376
_exptl_crystal_size_max 0.200
_exptl_crystal_size_mid 0.100
_exptl_crystal_size_min 0.080
_refine_diff_density_max 0.420
_refine_diff_density_min -0.341
_refine_diff_density_rms 0.086
_refine_ls_extinction_method none
_refine_ls_goodness_of_fit_ref 1.017
_refine_ls_hydrogen_treatment mixed
_refine_ls_matrix_type full
_refine_ls_number_parameters 114
_refine_ls_number_reflns 1394
_refine_ls_number_restraints 0
_refine_ls_restrained_S_all 1.017
_refine_ls_R_factor_all 0.0885
_refine_ls_R_factor_gt 0.0530
_refine_ls_shift/su_max 0.001
_refine_ls_shift/su_mean 0.000
_refine_ls_structure_factor_coef Fsqd
_refine_ls_weighting_details 'w=1/[\s^2^(Fo^2^)+(0.0400P)^2^] where P=(Fo^2^+2Fc^2^)/3'
_refine_ls_weighting_scheme calc
_refine_ls_wR_factor_gt 0.1132
_refine_ls_wR_factor_ref 0.1253
_reflns_Friedel_coverage 0.000
_reflns_number_gt 946
_reflns_number_total 1394
_reflns_threshold_expression 'I > 2\s(I)'
_cod_data_source_file c7nj02775c2.cif
_cod_data_source_block 19
_cod_original_cell_volume 738.4(6)
_cod_original_sg_symbol_H-M 'P 21/c'
_cod_database_code 7056752
_shelx_shelxl_version_number 2014/7
_shelx_space_group_comment
;
The symmetry employed for this shelxl refinement is uniquely defined
by the following loop, which should always be used as a source of
symmetry information in preference to the above space-group names.
They are only intended as comments.
;
_shelx_estimated_absorpt_t_min 0.926
_shelx_estimated_absorpt_t_max 0.969

loop_
_space_group_symop_operation_xyz
'x, y, z'
'-x, y+1/2, -z+1/2'
'-x, -y, -z'
'x, -y-1/2, z-1/2'

loop_
_atom_site_label
_atom_site_type_symbol
_atom_site_fract_x
_atom_site_fract_y
_atom_site_fract_z
_atom_site_U_iso_or_equiv
_atom_site_adp_type
_atom_site_occupancy
_atom_site_site_symmetry_order
_atom_site_calc_flag
_atom_site_refinement_flags_posn
_atom_site_refinement_flags_adp
S7 S 0.41881(10) 0.12622(7) 0.84681(12) 0.0244(3) Uani 1 1 d . .
O1 O -0.1216(3) 0.21645(17) 1.0598(3) 0.0251(6) Uani 1 1 d . .
N1 N 0.1234(3) 0.1661(2) 0.9596(4) 0.0218(7) Uani 1 1 d . .
O2 O 0.1982(3) 0.50023(18) 0.9274(3) 0.0299(6) Uani 1 1 d . .
N3 N 0.0434(3) 0.3517(2) 0.9918(4) 0.0221(7) Uani 1 1 d . .
C7A C 0.2643(4) 0.2093(3) 0.9066(4) 0.0192(7) Uani 1 1 d . .
C2 C 0.0207(4) 0.2412(3) 1.0003(5) 0.0211(8) Uani 1 1 d . .
C6 C 0.5357(4) 0.2397(3) 0.8066(4) 0.0248(8) Uani 1 1 d . .
H6 H 0.6417 0.2353 0.7667 0.030 Uiso 1 1 calc R U
C4A C 0.3028(4) 0.3193(3) 0.8928(5) 0.0220(8) Uani 1 1 d . .
C4 C 0.1844(4) 0.3984(3) 0.9365(4) 0.0219(8) Uani 1 1 d . .
C5 C 0.4595(4) 0.3364(3) 0.8383(5) 0.0259(8) Uani 1 1 d . .
H5 H 0.5063 0.4071 0.8253 0.031 Uiso 1 1 calc R U
C8 C -0.1603(4) 0.1002(3) 1.0620(5) 0.0315(9) Uani 1 1 d . .
H8B H -0.1616 0.0714 0.9349 0.047 Uiso 1 1 calc R U
H8A H -0.2647 0.0901 1.1150 0.047 Uiso 1 1 calc R U
H8C H -0.0807 0.0605 1.1376 0.047 Uiso 1 1 calc R U
H3 H -0.036(5) 0.399(3) 1.027(5) 0.040(11) Uiso 1 1 d . .

loop_
_atom_site_aniso_label
_atom_site_aniso_U_11
_atom_site_aniso_U_22
_atom_site_aniso_U_33
_atom_site_aniso_U_23
_atom_site_aniso_U_13
_atom_site_aniso_U_12
S7 0.0210(5) 0.0207(5) 0.0316(5) -0.0006(4) 0.0034(4) 0.0034(4)
O1 0.0181(13) 0.0185(12) 0.0390(15) -0.0014(10) 0.0074(11) -0.0010(10)
N1 0.0197(16) 0.0186(14) 0.0272(16) -0.0015(12) 0.0042(13) 0.0023(13)
O2 0.0250(14) 0.0144(12) 0.0506(17) 0.0017(11) 0.0088(12) 0.0014(11)
N3 0.0153(15) 0.0207(15) 0.0305(17) 0.0008(13) 0.0036(13) 0.0016(13)
C7A 0.0207(18) 0.0200(18) 0.0168(17) -0.0001(14) 0.0005(14) 0.0024(15)
C2 0.0192(18) 0.0193(17) 0.0249(18) 0.0020(14) 0.0005(14) 0.0003(15)
C6 0.0216(19) 0.0277(19) 0.0253(19) 0.0002(15) 0.0040(15) -0.0045(16)
C4A 0.0219(19) 0.0202(17) 0.0237(19) 0.0011(14) 0.0004(15) -0.0001(15)
C4 0.0196(18) 0.0239(19) 0.0222(19) 0.0012(15) 0.0027(14) 0.0005(15)
C5 0.023(2) 0.0205(17) 0.034(2) 0.0021(15) 0.0008(16) -0.0054(16)
C8 0.025(2) 0.0211(19) 0.049(2) -0.0013(17) 0.0078(18) -0.0049(16)

loop_
_atom_type_symbol
_atom_type_description
_atom_type_scat_dispersion_real
_atom_type_scat_dispersion_imag
_atom_type_scat_source
C C 0.0033 0.0016 'International Tables Vol C Tables 4.2.6.8 and 6.1.1.4'
H H 0.0000 0.0000 'International Tables Vol C Tables 4.2.6.8 and 6.1.1.4'
N N 0.0061 0.0033 'International Tables Vol C Tables 4.2.6.8 and 6.1.1.4'
O O 0.0106 0.0060 'International Tables Vol C Tables 4.2.6.8 and 6.1.1.4'
S S 0.1246 0.1234 'International Tables Vol C Tables 4.2.6.8 and 6.1.1.4'

loop_
_geom_angle_atom_site_label_1
_geom_angle_atom_site_label_2
_geom_angle_atom_site_label_3
_geom_angle
C7A S7 C6 91.03(17)
C2 O1 C8 115.6(3)
C2 N1 C7A 112.9(3)
C2 N3 C4 122.7(3)
C2 N3 H3 119(2)
C4 N3 H3 118(2)
N1 C7A C4A 127.0(3)
N1 C7A S7 121.5(2)
C4A C7A S7 111.5(3)
N1 C2 O1 122.3(3)
N1 C2 N3 125.9(3)
O1 C2 N3 111.7(3)
C5 C6 S7 112.5(3)
C5 C6 H6 123.7
S7 C6 H6 123.7
C7A C4A C5 112.9(3)
C7A C4A C4 117.8(3)
C5 C4A C4 129.3(3)
O2 C4 N3 120.2(3)
O2 C4 C4A 126.1(3)
N3 C4 C4A 113.7(3)
C6 C5 C4A 112.0(3)
C6 C5 H5 124.0
C4A C5 H5 124.0
O1 C8 H8B 109.5
O1 C8 H8A 109.5
H8B C8 H8A 109.5
O1 C8 H8C 109.5
H8B C8 H8C 109.5
H8A C8 H8C 109.5

loop_
_geom_bond_atom_site_label_1
_geom_bond_atom_site_label_2
_geom_bond_distance
S7 C7A 1.715(3)
S7 C6 1.724(3)
O1 C2 1.323(4)
O1 C8 1.447(4)
N1 C2 1.298(4)
N1 C7A 1.365(4)
O2 C4 1.242(4)
N3 C2 1.356(4)
N3 C4 1.389(4)
N3 H3 0.92(4)
C7A C4A 1.377(4)
C6 C5 1.361(5)
C6 H6 0.9500
C4A C5 1.407(5)
C4A C4 1.428(5)
C5 H5 0.9500
C8 H8B 0.9800
C8 H8A 0.9800
C8 H8C 0.9800

loop_
_geom_torsion_atom_site_label_1
_geom_torsion_atom_site_label_2
_geom_torsion_atom_site_label_3
_geom_torsion_atom_site_label_4
_geom_torsion
C2 N1 C7A C4A -0.4(5)
C2 N1 C7A S7 179.8(2)
C6 S7 C7A N1 -179.4(3)
C6 S7 C7A C4A 0.8(3)
C7A N1 C2 O1 -178.0(3)
C7A N1 C2 N3 0.7(5)
C8 O1 C2 N1 -4.9(5)
C8 O1 C2 N3 176.2(3)
C4 N3 C2 N1 0.1(5)
C4 N3 C2 O1 178.9(3)
C7A S7 C6 C5 0.2(3)
N1 C7A C4A C5 178.6(3)
S7 C7A C4A C5 -1.6(4)
N1 C7A C4A C4 -0.5(5)
S7 C7A C4A C4 179.3(2)
C2 N3 C4 O2 178.5(3)
C2 N3 C4 C4A -1.0(5)
C7A C4A C4 O2 -178.3(3)
C5 C4A C4 O2 2.7(6)
C7A C4A C4 N3 1.2(4)
C5 C4A C4 N3 -177.8(3)
S7 C6 C5 C4A -1.1(4)
C7A C4A C5 C6 1.7(4)
C4 C4A C5 C6 -179.3(3)
